data_4344701
loop_
_publ_author_name
'Mondal, Prasenjit'
'Das, Ankita'
'Lahiri, Goutam Kumar'

_publ_section_title
;
 The Electron-Rich {Ru(acac)2} Directed Varying Configuration of the
 Deprotonated Indigo and Evidence for Its Bidirectional Noninnocence.
;
_journal_issue 3
_journal_name_full 'Inorganic chemistry'
_journal_page_first 1208
_journal_page_last 1218
_journal_paper_doi 10.1021/acs.inorgchem.5b02409
_journal_volume 55
_journal_year 2016
_chemical_formula_sum 'C27 H24 Cl2 N2 O6 Ru'
_chemical_formula_weight 644.45
_chemical_name_systematic
; 
 ? 
;
_space_group_IT_number 2
_symmetry_cell_setting triclinic
_symmetry_space_group_name_Hall '-P 1'
_symmetry_space_group_name_H-M 'P -1'
_atom_sites_solution_hydrogens geom
_atom_sites_solution_primary direct
_atom_sites_solution_secondary difmap
_audit_creation_method SHELXL-97
_cell_angle_alpha 72.464(9)
_cell_angle_beta 87.615(11)
_cell_angle_gamma 76.362(11)
_cell_formula_units_Z 4
_cell_length_a 14.259(5)
_cell_length_b 14.318(4)
_cell_length_c 14.542(5)
_cell_measurement_temperature 100(2)
_cell_volume 2749.7(16)
_computing_structure_refinement 'SHELXL-97 (Sheldrick, 2008)'
_computing_structure_solution 'SHELXS-97 (Sheldrick, 2008)'
_diffrn_ambient_temperature 100(2)
_diffrn_measured_fraction_theta_full 0.994
_diffrn_measured_fraction_theta_max 0.994
_diffrn_measurement_device_type 'Rigaku Saturn724+ (4x4 bin mode)'
_diffrn_measurement_method 'profile data from \w-scans'
_diffrn_radiation_monochromator graphite
_diffrn_radiation_source 'fine-focus sealed tube'
_diffrn_radiation_type MoK\a
_diffrn_radiation_wavelength 0.71075
_diffrn_reflns_av_R_equivalents 0.0776
_diffrn_reflns_av_sigmaI/netI 0.1033
_diffrn_reflns_limit_h_max 16
_diffrn_reflns_limit_h_min -16
_diffrn_reflns_limit_k_max 17
_diffrn_reflns_limit_k_min -16
_diffrn_reflns_limit_l_max 17
_diffrn_reflns_limit_l_min -17
_diffrn_reflns_number 24188
_diffrn_reflns_theta_full 25.00
_diffrn_reflns_theta_max 25.00
_diffrn_reflns_theta_min 3.01
_exptl_absorpt_coefficient_mu 0.808
_exptl_absorpt_correction_T_max 1.000
_exptl_absorpt_correction_T_min 0.476
_exptl_absorpt_correction_type numerical
_exptl_absorpt_process_details 'Busing, W. R.; Levy, H. A. Acta Crystallogr. 1957, 10, 180-182'
_exptl_crystal_colour red
_exptl_crystal_density_diffrn 1.557
_exptl_crystal_density_method 'not measured'
_exptl_crystal_description block
_exptl_crystal_F_000 1304
_exptl_crystal_size_max 0.307
_exptl_crystal_size_mid 0.184
_exptl_crystal_size_min 0.07
_refine_diff_density_max 1.109
_refine_diff_density_min -1.126
_refine_diff_density_rms 0.124
_refine_ls_extinction_method none
_refine_ls_goodness_of_fit_ref 1.069
_refine_ls_hydrogen_treatment mixed
_refine_ls_matrix_type full
_refine_ls_number_parameters 693
_refine_ls_number_reflns 9616
_refine_ls_number_restraints 0
_refine_ls_restrained_S_all 1.069
_refine_ls_R_factor_all 0.0742
_refine_ls_R_factor_gt 0.0549
_refine_ls_shift/su_max 0.001
_refine_ls_shift/su_mean 0.000
_refine_ls_structure_factor_coef Fsqd
_refine_ls_weighting_details 'calc w=1/[\s^2^(Fo^2^)+(0.0371P)^2^+2.3421P] where P=(Fo^2^+2Fc^2^)/3'
_refine_ls_weighting_scheme calc
_refine_ls_wR_factor_gt 0.1204
_refine_ls_wR_factor_ref 0.1362
_reflns_number_gt 7465
_reflns_number_total 9616
_reflns_threshold_expression >2sigma(I)
_cod_data_source_file ic5b02409_si_003.cif
_cod_data_source_block 2
_cod_original_sg_symbol_H-M P-1
_cod_database_code 4344701

loop_
_symmetry_equiv_pos_as_xyz
'x, y, z'
'-x, -y, -z'

loop_
_atom_site_label
_atom_site_type_symbol
_atom_site_fract_x
_atom_site_fract_y
_atom_site_fract_z
_atom_site_U_iso_or_equiv
_atom_site_adp_type
_atom_site_occupancy
_atom_site_symmetry_multiplicity
_atom_site_calc_flag
_atom_site_refinement_flags
Ru1 Ru 0.67366(3) 0.46308(3) 0.23685(3) 0.01661(12) Uani 1 1 d .
Ru2 Ru 0.22805(3) 0.16381(3) 0.33251(3) 0.01624(12) Uani 1 1 d .
Cl4 Cl 0.97387(14) 0.12630(14) 0.84256(13) 0.0579(5) Uani 1 1 d .
Cl1 Cl 0.18657(16) -0.07456(14) 0.94425(15) 0.0683(6) Uani 1 1 d .
Cl2 Cl 0.39231(17) -0.08023(18) 0.94705(15) 0.0814(7) Uani 1 1 d .
Cl3 Cl 0.8488(2) 0.31721(16) 0.84532(17) 0.0877(7) Uani 1 1 d .
O10 O 0.2836(2) 0.2642(2) 0.2259(2) 0.0203(8) Uani 1 1 d .
O3 O 0.5412(2) 0.5407(2) 0.2583(2) 0.0208(8) Uani 1 1 d .
O9 O 0.1088(2) 0.2691(2) 0.3383(2) 0.0214(8) Uani 1 1 d .
O6 O 0.6071(2) 0.4404(2) 0.1262(2) 0.0217(8) Uani 1 1 d .
O12 O 0.3444(2) 0.0602(2) 0.3115(2) 0.0209(8) Uani 1 1 d .
O5 O 0.8030(2) 0.3856(3) 0.2062(3) 0.0232(8) Uani 1 1 d .
O11 O 0.1545(2) 0.1529(2) 0.2199(2) 0.0195(8) Uani 1 1 d .
O4 O 0.6980(3) 0.5877(3) 0.1325(2) 0.0242(8) Uani 1 1 d .
O7 O 0.3073(3) 0.1111(3) 0.6987(3) 0.0291(9) Uani 1 1 d .
N4 N 0.1867(3) 0.0605(3) 0.4406(3) 0.0172(9) Uani 1 1 d .
O2 O 0.6905(3) 0.2111(3) 0.5888(3) 0.0300(9) Uani 1 1 d .
O8 O 0.1949(3) -0.0549(3) 0.6913(3) 0.0348(10) Uani 1 1 d .
N3 N 0.2863(3) 0.1820(3) 0.4457(3) 0.0162(9) Uani 1 1 d .
N2 N 0.6554(3) 0.3440(3) 0.3426(3) 0.0169(9) Uani 1 1 d .
N1 N 0.7349(3) 0.4803(3) 0.3481(3) 0.0176(9) Uani 1 1 d .
O1 O 0.7931(3) 0.3840(3) 0.5963(3) 0.0421(11) Uani 1 1 d .
C49 C 0.1894(4) 0.1024(4) 0.1627(4) 0.0206(11) Uani 1 1 d .
C42 C 0.1368(3) -0.0173(4) 0.4494(4) 0.0194(11) Uani 1 1 d .
C27 C 0.3395(3) 0.2511(3) 0.4619(4) 0.0174(11) Uani 1 1 d .
C51 C 0.3502(4) 0.0177(3) 0.2446(4) 0.0216(12) Uani 1 1 d .
C9 C 0.6880(4) 0.3357(4) 0.4301(4) 0.0211(11) Uani 1 1 d .
C37 C 0.1358(4) -0.0741(4) 0.5459(4) 0.0214(11) Uani 1 1 d .
C28 C 0.3709(3) 0.3259(4) 0.3945(4) 0.0200(11) Uani 1 1 d .
H28 H 0.3610 0.3375 0.3273 0.024 Uiso 1 1 calc R
C15 C 0.5685(4) 0.2419(4) 0.2780(4) 0.0237(12) Uani 1 1 d .
H15 H 0.5608 0.2865 0.2140 0.028 Uiso 1 1 calc R
C44 C 0.0919(4) 0.3618(4) 0.2861(4) 0.0233(12) Uani 1 1 d .
C16 C 0.6145(3) 0.2605(3) 0.3486(4) 0.0181(11) Uani 1 1 d .
C18 C 0.5047(4) 0.6340(4) 0.2167(4) 0.0243(12) Uani 1 1 d .
C1 C 0.7883(3) 0.5498(4) 0.3618(4) 0.0202(11) Uani 1 1 d .
C29 C 0.4183(3) 0.3847(4) 0.4287(4) 0.0238(12) Uani 1 1 d .
H29 H 0.4412 0.4373 0.3839 0.029 Uiso 1 1 calc R
C20 C 0.6405(4) 0.6749(4) 0.1112(4) 0.0292(13) Uani 1 1 d .
C32 C 0.3544(4) 0.2332(3) 0.5601(4) 0.0183(11) Uani 1 1 d .
C8 C 0.7316(3) 0.4118(3) 0.4339(4) 0.0179(11) Uani 1 1 d .
C35 C 0.2127(4) 0.0550(4) 0.5297(3) 0.0187(11) Uani 1 1 d .
C50 C 0.2812(4) 0.0369(4) 0.1722(4) 0.0266(12) Uani 1 1 d .
H50 H 0.2976 0.0026 0.1250 0.032 Uiso 1 1 calc R
C19 C 0.5503(4) 0.6980(4) 0.1492(4) 0.0274(13) Uani 1 1 d .
H19 H 0.5154 0.7662 0.1259 0.033 Uiso 1 1 calc R
C41 C 0.0939(4) -0.0382(4) 0.3773(4) 0.0267(12) Uani 1 1 d .
H41 H 0.0942 0.0009 0.3117 0.032 Uiso 1 1 calc R
C33 C 0.3093(4) 0.1491(4) 0.6129(4) 0.0192(11) Uani 1 1 d .
C46 C 0.2431(4) 0.3568(4) 0.1920(4) 0.0271(13) Uani 1 1 d .
C30 C 0.4322(4) 0.3679(4) 0.5252(4) 0.0249(12) Uani 1 1 d .
H30 H 0.4641 0.4095 0.5461 0.030 Uiso 1 1 calc R
C14 C 0.5329(4) 0.1544(4) 0.3030(4) 0.0269(12) Uani 1 1 d .
H14 H 0.5004 0.1396 0.2554 0.032 Uiso 1 1 calc R
C23 C 0.8145(4) 0.3351(4) 0.1462(4) 0.0280(13) Uani 1 1 d .
C11 C 0.6243(4) 0.1966(4) 0.4434(4) 0.0206(11) Uani 1 1 d .
C6 C 0.8156(4) 0.5229(4) 0.4588(4) 0.0270(13) Uani 1 1 d .
C34 C 0.2676(3) 0.1238(3) 0.5323(4) 0.0182(11) Uani 1 1 d .
C2 C 0.8133(4) 0.6282(4) 0.2930(4) 0.0256(12) Uani 1 1 d .
H2 H 0.7948 0.6446 0.2269 0.031 Uiso 1 1 calc R
C10 C 0.6712(4) 0.2415(4) 0.5031(4) 0.0206(11) Uani 1 1 d .
C36 C 0.1824(4) -0.0295(4) 0.6039(4) 0.0218(12) Uani 1 1 d .
C25 C 0.6490(4) 0.3852(4) 0.0746(4) 0.0226(12) Uani 1 1 d .
C31 C 0.4004(3) 0.2906(4) 0.5940(4) 0.0203(11) Uani 1 1 d .
H31 H 0.4104 0.2785 0.6611 0.024 Uiso 1 1 calc R
C12 C 0.5889(4) 0.1100(4) 0.4675(4) 0.0239(12) Uani 1 1 d .
H12 H 0.5952 0.0659 0.5317 0.029 Uiso 1 1 calc R
C7 C 0.7815(4) 0.4316(4) 0.5110(4) 0.0283(13) Uani 1 1 d .
C40 C 0.0497(4) -0.1197(4) 0.4049(4) 0.0281(13) Uani 1 1 d .
H40 H 0.0195 -0.1364 0.3569 0.034 Uiso 1 1 calc R
C48 C 0.1253(4) 0.1158(4) 0.0789(4) 0.0344(14) Uani 1 1 d .
H48A H 0.0668 0.0927 0.1024 0.052 Uiso 1 1 calc R
H48B H 0.1595 0.0763 0.0380 0.052 Uiso 1 1 calc R
H48C H 0.1076 0.1872 0.0413 0.052 Uiso 1 1 calc R
C43 C -0.0036(4) 0.4251(4) 0.3023(4) 0.0327(14) Uani 1 1 d .
H43A H -0.0555 0.4075 0.2738 0.049 Uiso 1 1 calc R
H43B H -0.0048 0.4965 0.2720 0.049 Uiso 1 1 calc R
H43C H -0.0129 0.4126 0.3718 0.049 Uiso 1 1 calc R
C3 C 0.8675(4) 0.6830(4) 0.3245(5) 0.0324(14) Uani 1 1 d .
H3 H 0.8874 0.7375 0.2791 0.039 Uiso 1 1 calc R
C45 C 0.1537(4) 0.4041(4) 0.2184(4) 0.0308(14) Uani 1 1 d .
H45 H 0.1323 0.4741 0.1862 0.037 Uiso 1 1 calc R
C24 C 0.7451(4) 0.3320(4) 0.0830(4) 0.0253(12) Uani 1 1 d .
H24 H 0.7650 0.2903 0.0425 0.030 Uiso 1 1 calc R
C13 C 0.5443(4) 0.0897(4) 0.3960(4) 0.0280(13) Uani 1 1 d .
H13 H 0.5211 0.0300 0.4108 0.034 Uiso 1 1 calc R
C38 C 0.0920(4) -0.1550(4) 0.5720(4) 0.0272(13) Uani 1 1 d .
H38 H 0.0916 -0.1943 0.6375 0.033 Uiso 1 1 calc R
C52 C 0.4430(4) -0.0590(4) 0.2470(4) 0.0312(13) Uani 1 1 d .
H52A H 0.4976 -0.0279 0.2452 0.047 Uiso 1 1 calc R
H52B H 0.4442 -0.0840 0.1911 0.047 Uiso 1 1 calc R
H52C H 0.4478 -0.1153 0.3065 0.047 Uiso 1 1 calc R
C17 C 0.4033(4) 0.6715(4) 0.2456(4) 0.0350(14) Uani 1 1 d .
H17A H 0.3637 0.6255 0.2416 0.052 Uiso 1 1 calc R
H17B H 0.3758 0.7390 0.2021 0.052 Uiso 1 1 calc R
H17C H 0.4047 0.6746 0.3120 0.052 Uiso 1 1 calc R
C5 C 0.8689(4) 0.5784(4) 0.4899(5) 0.0368(15) Uani 1 1 d .
H5 H 0.8880 0.5614 0.5558 0.044 Uiso 1 1 calc R
C26 C 0.5838(4) 0.3758(4) -0.0006(4) 0.0329(14) Uani 1 1 d .
H26A H 0.5466 0.3258 0.0303 0.049 Uiso 1 1 calc R
H26B H 0.6234 0.3543 -0.0506 0.049 Uiso 1 1 calc R
H26C H 0.5395 0.4411 -0.0300 0.049 Uiso 1 1 calc R
C47 C 0.2996(5) 0.4181(4) 0.1181(4) 0.0427(17) Uani 1 1 d .
H47A H 0.3652 0.3778 0.1167 0.064 Uiso 1 1 calc R
H47B H 0.3024 0.4787 0.1351 0.064 Uiso 1 1 calc R
H47C H 0.2678 0.4378 0.0543 0.064 Uiso 1 1 calc R
C39 C 0.0491(4) -0.1763(4) 0.5000(4) 0.0332(14) Uani 1 1 d .
H39 H 0.0185 -0.2310 0.5163 0.040 Uiso 1 1 calc R
C4 C 0.8926(4) 0.6584(4) 0.4218(5) 0.0400(16) Uani 1 1 d .
H4 H 0.9273 0.6983 0.4417 0.048 Uiso 1 1 calc R
C21 C 0.6746(5) 0.7568(4) 0.0373(5) 0.0514(19) Uani 1 1 d .
H21A H 0.7197 0.7813 0.0679 0.077 Uiso 1 1 calc R
H21B H 0.6192 0.8124 0.0089 0.077 Uiso 1 1 calc R
H21C H 0.7073 0.7304 -0.0134 0.077 Uiso 1 1 calc R
C22 C 0.9143(4) 0.2693(5) 0.1463(5) 0.0437(16) Uani 1 1 d .
H22A H 0.9590 0.2866 0.1843 0.066 Uiso 1 1 calc R
H22B H 0.9360 0.2803 0.0799 0.066 Uiso 1 1 calc R
H22C H 0.9125 0.1984 0.1748 0.066 Uiso 1 1 calc R
C53 C 0.2921(5) -0.0775(5) 0.8778(4) 0.0490(18) Uani 1 1 d .
H53A H 0.2819 -0.0172 0.8203 0.059 Uiso 1 1 calc R
H53B H 0.3060 -0.1378 0.8551 0.059 Uiso 1 1 calc R
C54 C 0.8624(5) 0.2142(5) 0.8038(6) 0.062(2) Uani 1 1 d .
H54A H 0.8581 0.2372 0.7324 0.075 Uiso 1 1 calc R
H54B H 0.8089 0.1806 0.8272 0.075 Uiso 1 1 calc R

loop_
_atom_site_aniso_label
_atom_site_aniso_U_11
_atom_site_aniso_U_22
_atom_site_aniso_U_33
_atom_site_aniso_U_23
_atom_site_aniso_U_13
_atom_site_aniso_U_12
Ru1 0.0197(2) 0.0193(2) 0.0128(2) -0.00652(17) 0.00320(17) -0.00675(17)
Ru2 0.0180(2) 0.0180(2) 0.0137(2) -0.00641(16) 0.00391(17) -0.00464(17)
Cl4 0.0615(12) 0.0599(12) 0.0406(11) -0.0089(9) 0.0008(9) 0.0000(9)
Cl1 0.0921(16) 0.0546(12) 0.0658(14) -0.0340(10) 0.0349(12) -0.0167(11)
Cl2 0.0926(18) 0.0980(17) 0.0515(13) -0.0174(12) -0.0223(12) -0.0204(13)
Cl3 0.137(2) 0.0604(13) 0.0686(16) -0.0336(11) 0.0187(14) -0.0119(14)
O10 0.029(2) 0.0208(19) 0.0108(18) -0.0065(14) 0.0086(15) -0.0054(15)
O3 0.0219(19) 0.0215(19) 0.020(2) -0.0099(15) 0.0031(15) -0.0025(15)
O9 0.020(2) 0.028(2) 0.0170(19) -0.0100(15) -0.0012(15) -0.0018(15)
O6 0.025(2) 0.026(2) 0.0154(19) -0.0059(15) 0.0040(15) -0.0102(16)
O12 0.0209(19) 0.0199(18) 0.022(2) -0.0089(15) 0.0031(15) -0.0027(14)
O5 0.0196(19) 0.031(2) 0.021(2) -0.0125(16) 0.0022(15) -0.0046(16)
O11 0.0211(19) 0.0223(19) 0.0181(19) -0.0097(15) -0.0004(15) -0.0062(15)
O4 0.031(2) 0.023(2) 0.019(2) -0.0032(15) 0.0057(16) -0.0117(16)
O7 0.042(2) 0.033(2) 0.017(2) -0.0074(16) 0.0032(17) -0.0161(18)
N4 0.016(2) 0.021(2) 0.017(2) -0.0087(17) 0.0028(17) -0.0069(17)
O2 0.038(2) 0.032(2) 0.017(2) -0.0026(16) -0.0014(17) -0.0071(18)
O8 0.051(3) 0.039(2) 0.019(2) -0.0036(17) 0.0030(19) -0.027(2)
N3 0.015(2) 0.018(2) 0.018(2) -0.0073(17) 0.0019(17) -0.0050(17)
N2 0.019(2) 0.021(2) 0.012(2) -0.0064(17) 0.0000(17) -0.0069(17)
N1 0.019(2) 0.024(2) 0.014(2) -0.0093(18) 0.0030(17) -0.0107(18)
O1 0.060(3) 0.044(3) 0.023(2) -0.0109(19) -0.010(2) -0.011(2)
C49 0.025(3) 0.026(3) 0.015(3) -0.009(2) 0.006(2) -0.011(2)
C42 0.017(3) 0.023(3) 0.021(3) -0.006(2) 0.006(2) -0.011(2)
C27 0.010(2) 0.019(3) 0.027(3) -0.012(2) 0.001(2) -0.003(2)
C51 0.027(3) 0.011(2) 0.026(3) -0.004(2) 0.008(2) -0.005(2)
C9 0.023(3) 0.025(3) 0.016(3) -0.009(2) 0.003(2) -0.003(2)
C37 0.023(3) 0.023(3) 0.019(3) -0.009(2) 0.004(2) -0.006(2)
C28 0.014(3) 0.027(3) 0.017(3) -0.006(2) 0.007(2) -0.004(2)
C15 0.031(3) 0.026(3) 0.019(3) -0.011(2) 0.009(2) -0.009(2)
C44 0.019(3) 0.030(3) 0.023(3) -0.015(2) -0.006(2) 0.001(2)
C16 0.016(3) 0.015(2) 0.023(3) -0.005(2) 0.007(2) -0.004(2)
C18 0.030(3) 0.025(3) 0.021(3) -0.014(2) -0.007(2) -0.002(2)
C1 0.014(3) 0.026(3) 0.028(3) -0.016(2) 0.000(2) -0.007(2)
C29 0.018(3) 0.027(3) 0.029(3) -0.010(2) 0.006(2) -0.010(2)
C20 0.044(4) 0.026(3) 0.020(3) -0.003(2) -0.006(3) -0.016(3)
C32 0.025(3) 0.013(2) 0.017(3) -0.007(2) 0.006(2) -0.004(2)
C8 0.019(3) 0.018(3) 0.017(3) -0.006(2) 0.003(2) -0.005(2)
C35 0.023(3) 0.022(3) 0.014(3) -0.007(2) 0.006(2) -0.009(2)
C50 0.035(3) 0.026(3) 0.022(3) -0.015(2) 0.011(2) -0.006(2)
C19 0.036(3) 0.016(3) 0.027(3) -0.004(2) -0.001(3) -0.002(2)
C41 0.031(3) 0.035(3) 0.020(3) -0.014(2) 0.006(2) -0.016(3)
C33 0.019(3) 0.026(3) 0.014(3) -0.008(2) 0.001(2) -0.005(2)
C46 0.033(3) 0.027(3) 0.021(3) -0.003(2) 0.001(2) -0.011(2)
C30 0.022(3) 0.020(3) 0.037(3) -0.016(2) -0.001(2) -0.005(2)
C14 0.023(3) 0.034(3) 0.030(3) -0.016(2) 0.006(2) -0.012(2)
C23 0.033(3) 0.023(3) 0.024(3) -0.004(2) 0.003(3) -0.004(2)
C11 0.019(3) 0.021(3) 0.020(3) -0.006(2) 0.004(2) -0.002(2)
C6 0.021(3) 0.030(3) 0.035(3) -0.022(3) 0.000(2) 0.001(2)
C34 0.021(3) 0.016(2) 0.020(3) -0.008(2) 0.006(2) -0.007(2)
C2 0.025(3) 0.027(3) 0.031(3) -0.015(2) 0.010(2) -0.010(2)
C10 0.018(3) 0.021(3) 0.020(3) -0.005(2) 0.001(2) -0.002(2)
C36 0.022(3) 0.021(3) 0.022(3) -0.005(2) 0.001(2) -0.008(2)
C25 0.031(3) 0.026(3) 0.014(3) -0.005(2) 0.008(2) -0.016(2)
C31 0.020(3) 0.024(3) 0.022(3) -0.015(2) 0.003(2) -0.005(2)
C12 0.023(3) 0.020(3) 0.024(3) 0.000(2) 0.004(2) -0.006(2)
C7 0.029(3) 0.026(3) 0.027(3) -0.010(2) -0.006(3) 0.003(2)
C40 0.025(3) 0.045(3) 0.025(3) -0.018(3) 0.010(2) -0.022(3)
C48 0.035(4) 0.044(4) 0.028(3) -0.016(3) -0.004(3) -0.009(3)
C43 0.024(3) 0.036(3) 0.043(4) -0.023(3) -0.005(3) 0.000(2)
C3 0.023(3) 0.033(3) 0.050(4) -0.018(3) 0.009(3) -0.017(3)
C45 0.040(4) 0.013(3) 0.032(3) -0.001(2) -0.003(3) -0.001(2)
C24 0.030(3) 0.030(3) 0.021(3) -0.017(2) 0.005(2) -0.007(2)
C13 0.032(3) 0.019(3) 0.035(3) -0.007(2) 0.006(3) -0.013(2)
C38 0.036(3) 0.028(3) 0.020(3) -0.006(2) 0.006(2) -0.016(3)
C52 0.025(3) 0.036(3) 0.034(4) -0.018(3) 0.007(3) -0.002(2)
C17 0.028(3) 0.043(4) 0.035(4) -0.020(3) 0.002(3) 0.000(3)
C5 0.036(4) 0.042(4) 0.039(4) -0.019(3) -0.015(3) -0.011(3)
C26 0.036(3) 0.045(4) 0.024(3) -0.017(3) 0.000(3) -0.012(3)
C47 0.057(4) 0.037(4) 0.032(4) 0.001(3) 0.013(3) -0.023(3)
C39 0.039(4) 0.039(3) 0.032(4) -0.017(3) 0.012(3) -0.023(3)
C4 0.036(4) 0.037(4) 0.060(5) -0.030(3) -0.001(3) -0.013(3)
C21 0.065(5) 0.035(4) 0.050(5) 0.000(3) 0.008(4) -0.020(3)
C22 0.031(4) 0.062(4) 0.034(4) -0.024(3) 0.005(3) 0.009(3)
C53 0.077(5) 0.050(4) 0.019(3) -0.007(3) 0.002(3) -0.016(4)
C54 0.066(5) 0.052(5) 0.059(5) -0.021(4) -0.008(4) 0.010(4)

loop_
_atom_type_symbol
_atom_type_description
_atom_type_scat_dispersion_real
_atom_type_scat_dispersion_imag
_atom_type_scat_source
C C 0.0033 0.0016 'International Tables Vol C Tables 4.2.6.8 and 6.1.1.4'
H H 0.0000 0.0000 'International Tables Vol C Tables 4.2.6.8 and 6.1.1.4'
Cl Cl 0.1484 0.1585 'International Tables Vol C Tables 4.2.6.8 and 6.1.1.4'
N N 0.0061 0.0033 'International Tables Vol C Tables 4.2.6.8 and 6.1.1.4'
O O 0.0106 0.0060 'International Tables Vol C Tables 4.2.6.8 and 6.1.1.4'
Ru Ru -1.2594 0.8363 'International Tables Vol C Tables 4.2.6.8 and 6.1.1.4'

loop_
_geom_angle_atom_site_label_1
_geom_angle_atom_site_label_2
_geom_angle_atom_site_label_3
_geom_angle
N1 Ru1 N2 78.27(16)
N1 Ru1 O3 94.36(15)
N2 Ru1 O3 90.03(15)
N1 Ru1 O5 89.55(16)
N2 Ru1 O5 91.56(15)
O3 Ru1 O5 176.01(13)
N1 Ru1 O6 177.24(14)
N2 Ru1 O6 99.08(14)
O3 Ru1 O6 84.86(14)
O5 Ru1 O6 91.27(14)
N1 Ru1 O4 98.51(15)
N2 Ru1 O4 176.70(14)
O3 Ru1 O4 90.93(14)
O5 Ru1 O4 87.68(14)
O6 Ru1 O4 84.15(13)
N4 Ru2 N3 78.45(15)
N4 Ru2 O9 92.13(15)
N3 Ru2 O9 90.72(15)
N4 Ru2 O12 91.20(15)
N3 Ru2 O12 95.07(15)
O9 Ru2 O12 173.80(13)
N4 Ru2 O11 100.09(14)
N3 Ru2 O11 173.98(15)
O9 Ru2 O11 83.49(13)
O12 Ru2 O11 90.78(14)
N4 Ru2 O10 174.66(15)
N3 Ru2 O10 98.44(14)
O9 Ru2 O10 92.24(14)
O12 Ru2 O10 84.72(13)
O11 Ru2 O10 83.45(13)
C46 O10 Ru2 124.1(3)
C18 O3 Ru1 125.9(3)
C44 O9 Ru2 124.7(3)
C25 O6 Ru1 124.3(3)
C51 O12 Ru2 124.9(3)
C23 O5 Ru1 124.3(3)
C49 O11 Ru2 125.5(3)
C20 O4 Ru1 124.3(3)
C35 N4 C42 107.3(4)
C35 N4 Ru2 116.7(3)
C42 N4 Ru2 135.9(3)
C34 N3 C27 107.5(4)
C34 N3 Ru2 116.0(3)
C27 N3 Ru2 136.2(3)
C9 N2 C16 109.1(4)
C9 N2 Ru1 116.1(3)
C16 N2 Ru1 134.8(3)
C8 N1 C1 107.9(4)
C8 N1 Ru1 116.7(3)
C1 N1 Ru1 135.4(3)
O11 C49 C50 125.8(5)
O11 C49 C48 115.7(5)
C50 C49 C48 118.6(5)
C41 C42 C37 121.6(4)
C41 C42 N4 128.1(5)
C37 C42 N4 110.3(4)
C28 C27 C32 121.7(4)
C28 C27 N3 127.9(4)
C32 C27 N3 110.4(4)
O12 C51 C50 126.8(5)
O12 C51 C52 114.3(4)
C50 C51 C52 118.9(5)
N2 C9 C8 114.9(4)
N2 C9 C10 110.7(4)
C8 C9 C10 134.3(5)
C38 C37 C42 120.6(5)
C38 C37 C36 131.4(5)
C42 C37 C36 107.9(4)
C27 C28 C29 117.0(5)
C27 C28 H28 121.5
C29 C28 H28 121.5
C16 C15 C14 117.7(5)
C16 C15 H15 121.2
C14 C15 H15 121.2
O9 C44 C45 125.2(5)
O9 C44 C43 114.5(5)
C45 C44 C43 120.3(5)
C15 C16 C11 121.7(4)
C15 C16 N2 128.7(4)
C11 C16 N2 109.5(4)
O3 C18 C19 125.0(5)
O3 C18 C17 114.3(5)
C19 C18 C17 120.7(5)
C2 C1 C6 123.0(4)
C2 C1 N1 127.8(5)
C6 C1 N1 109.2(4)
C30 C29 C28 121.4(5)
C30 C29 H29 119.3
C28 C29 H29 119.3
O4 C20 C19 125.5(5)
O4 C20 C21 115.8(6)
C19 C20 C21 118.7(5)
C31 C32 C27 121.5(4)
C31 C32 C33 130.5(5)
C27 C32 C33 107.9(4)
N1 C8 C9 114.0(4)
N1 C8 C7 111.5(4)
C9 C8 C7 134.3(5)
N4 C35 C34 113.8(4)
N4 C35 C36 111.4(4)
C34 C35 C36 134.6(5)
C51 C50 C49 125.8(5)
C51 C50 H50 117.1
C49 C50 H50 117.1
C18 C19 C20 128.1(5)
C18 C19 H19 116.0
C20 C19 H19 116.0
C42 C41 C40 117.0(5)
C42 C41 H41 121.5
C40 C41 H41 121.5
O7 C33 C32 128.2(4)
O7 C33 C34 129.0(4)
C32 C33 C34 102.7(4)
O10 C46 C45 125.5(5)
O10 C46 C47 115.2(5)
C45 C46 C47 119.3(5)
C29 C30 C31 121.3(5)
C29 C30 H30 119.3
C31 C30 H30 119.3
C13 C14 C15 121.0(5)
C13 C14 H14 119.5
C15 C14 H14 119.5
O5 C23 C24 127.5(5)
O5 C23 C22 115.5(5)
C24 C23 C22 117.0(5)
C12 C11 C16 120.1(5)
C12 C11 C10 131.5(5)
C16 C11 C10 108.3(4)
C1 C6 C5 120.0(5)
C1 C6 C7 108.4(4)
C5 C6 C7 131.6(5)
N3 C34 C35 115.0(4)
N3 C34 C33 111.4(4)
C35 C34 C33 133.6(5)
C1 C2 C3 116.8(5)
C1 C2 H2 121.6
C3 C2 H2 121.6
O2 C10 C11 129.1(5)
O2 C10 C9 128.6(4)
C11 C10 C9 102.4(4)
O8 C36 C37 129.0(4)
O8 C36 C35 128.1(4)
C37 C36 C35 103.0(4)
O6 C25 C24 126.8(5)
O6 C25 C26 114.9(5)
C24 C25 C26 118.2(5)
C32 C31 C30 117.0(5)
C32 C31 H31 121.5
C30 C31 H31 121.5
C13 C12 C11 118.3(5)
C13 C12 H12 120.8
C11 C12 H12 120.8
O1 C7 C6 128.2(5)
O1 C7 C8 128.8(5)
C6 C7 C8 103.0(4)
C39 C40 C41 121.5(5)
C39 C40 H40 119.3
C41 C40 H40 119.3
C49 C48 H48A 109.5
C49 C48 H48B 109.5
H48A C48 H48B 109.5
C49 C48 H48C 109.5
H48A C48 H48C 109.5
H48B C48 H48C 109.5
C44 C43 H43A 109.5
C44 C43 H43B 109.5
H43A C43 H43B 109.5
C44 C43 H43C 109.5
H43A C43 H43C 109.5
H43B C43 H43C 109.5
C4 C3 C2 120.5(5)
C4 C3 H3 119.8
C2 C3 H3 119.8
C44 C45 C46 128.2(5)
C44 C45 H45 115.9
C46 C45 H45 115.9
C25 C24 C23 125.2(5)
C25 C24 H24 117.4
C23 C24 H24 117.4
C12 C13 C14 121.2(5)
C12 C13 H13 119.4
C14 C13 H13 119.4
C39 C38 C37 117.9(5)
C39 C38 H38 121.0
C37 C38 H38 121.0
C51 C52 H52A 109.5
C51 C52 H52B 109.5
H52A C52 H52B 109.5
C51 C52 H52C 109.5
H52A C52 H52C 109.5
H52B C52 H52C 109.5
C18 C17 H17A 109.5
C18 C17 H17B 109.5
H17A C17 H17B 109.5
C18 C17 H17C 109.5
H17A C17 H17C 109.5
H17B C17 H17C 109.5
C4 C5 C6 117.5(5)
C4 C5 H5 121.3
C6 C5 H5 121.3
C25 C26 H26A 109.5
C25 C26 H26B 109.5
H26A C26 H26B 109.5
C25 C26 H26C 109.5
H26A C26 H26C 109.5
H26B C26 H26C 109.5
C46 C47 H47A 109.5
C46 C47 H47B 109.5
H47A C47 H47B 109.5
C46 C47 H47C 109.5
H47A C47 H47C 109.5
H47B C47 H47C 109.5
C38 C39 C40 121.3(5)
C38 C39 H39 119.3
C40 C39 H39 119.3
C5 C4 C3 122.3(5)
C5 C4 H4 118.9
C3 C4 H4 118.9
C20 C21 H21A 109.5
C20 C21 H21B 109.5
H21A C21 H21B 109.5
C20 C21 H21C 109.5
H21A C21 H21C 109.5
H21B C21 H21C 109.5
C23 C22 H22A 109.5
C23 C22 H22B 109.5
H22A C22 H22B 109.5
C23 C22 H22C 109.5
H22A C22 H22C 109.5
H22B C22 H22C 109.5
Cl1 C53 Cl2 111.9(4)
Cl1 C53 H53A 109.2
Cl2 C53 H53A 109.2
Cl1 C53 H53B 109.2
Cl2 C53 H53B 109.2
H53A C53 H53B 107.9
Cl3 C54 Cl4 112.3(4)
Cl3 C54 H54A 109.1
Cl4 C54 H54A 109.1
Cl3 C54 H54B 109.1
Cl4 C54 H54B 109.1
H54A C54 H54B 107.9

loop_
_geom_bond_atom_site_label_1
_geom_bond_atom_site_label_2
_geom_bond_distance
Ru1 N1 1.975(4)
Ru1 N2 1.983(4)
Ru1 O3 2.017(3)
Ru1 O5 2.023(4)
Ru1 O6 2.045(3)
Ru1 O4 2.055(3)
Ru2 N4 1.985(4)
Ru2 N3 1.985(4)
Ru2 O9 2.007(3)
Ru2 O12 2.029(3)
Ru2 O11 2.044(3)
Ru2 O10 2.046(3)
Cl4 C54 1.770(7)
Cl1 C53 1.754(7)
Cl2 C53 1.768(6)
Cl3 C54 1.723(7)
O10 C46 1.266(6)
O3 C18 1.279(6)
O9 C44 1.287(6)
O6 C25 1.281(6)
O12 C51 1.285(6)
O5 C23 1.275(6)
O11 C49 1.274(6)
O4 C20 1.279(6)
O7 C33 1.203(6)
N4 C35 1.338(6)
N4 C42 1.430(6)
O2 C10 1.209(6)
O8 C36 1.221(6)
N3 C34 1.340(6)
N3 C27 1.455(6)
N2 C9 1.335(6)
N2 C16 1.428(6)
N1 C8 1.341(6)
N1 C1 1.449(6)
O1 C7 1.218(6)
C49 C50 1.403(7)
C49 C48 1.492(7)
C42 C41 1.376(7)
C42 C37 1.394(7)
C27 C28 1.366(7)
C27 C32 1.389(7)
C51 C50 1.392(7)
C51 C52 1.502(7)
C9 C8 1.391(6)
C9 C10 1.507(7)
C37 C38 1.391(7)
C37 C36 1.461(7)
C28 C29 1.401(7)
C28 H28 0.9500
C15 C16 1.365(7)
C15 C14 1.402(7)
C15 H15 0.9500
C44 C45 1.390(7)
C44 C43 1.501(7)
C16 C11 1.397(7)
C18 C19 1.382(7)
C18 C17 1.508(7)
C1 C2 1.368(7)
C1 C6 1.392(7)
C29 C30 1.365(7)
C29 H29 0.9500
C20 C19 1.385(8)
C20 C21 1.494(7)
C32 C31 1.368(6)
C32 C33 1.490(6)
C8 C7 1.482(7)
C35 C34 1.404(6)
C35 C36 1.495(6)
C50 H50 0.9500
C19 H19 0.9500
C41 C40 1.402(7)
C41 H41 0.9500
C33 C34 1.508(6)
C46 C45 1.393(8)
C46 C47 1.506(7)
C30 C31 1.401(7)
C30 H30 0.9500
C14 C13 1.380(7)
C14 H14 0.9500
C23 C24 1.395(7)
C23 C22 1.510(7)
C11 C12 1.392(6)
C11 C10 1.484(7)
C6 C5 1.394(7)
C6 C7 1.481(7)
C2 C3 1.399(7)
C2 H2 0.9500
C25 C24 1.393(7)
C25 C26 1.520(7)
C31 H31 0.9500
C12 C13 1.376(7)
C12 H12 0.9500
C40 C39 1.377(7)
C40 H40 0.9500
C48 H48A 0.9800
C48 H48B 0.9800
C48 H48C 0.9800
C43 H43A 0.9800
C43 H43B 0.9800
C43 H43C 0.9800
C3 C4 1.392(8)
C3 H3 0.9500
C45 H45 0.9500
C24 H24 0.9500
C13 H13 0.9500
C38 C39 1.377(7)
C38 H38 0.9500
C52 H52A 0.9800
C52 H52B 0.9800
C52 H52C 0.9800
C17 H17A 0.9800
C17 H17B 0.9800
C17 H17C 0.9800
C5 C4 1.370(8)
C5 H5 0.9500
C26 H26A 0.9800
C26 H26B 0.9800
C26 H26C 0.9800
C47 H47A 0.9800
C47 H47B 0.9800
C47 H47C 0.9800
C39 H39 0.9500
C4 H4 0.9500
C21 H21A 0.9800
C21 H21B 0.9800
C21 H21C 0.9800
C22 H22A 0.9800
C22 H22B 0.9800
C22 H22C 0.9800
C53 H53A 0.9900
C53 H53B 0.9900
C54 H54A 0.9900
C54 H54B 0.9900

loop_
_geom_torsion_atom_site_label_1
_geom_torsion_atom_site_label_2
_geom_torsion_atom_site_label_3
_geom_torsion_atom_site_label_4
_geom_torsion
N4 Ru2 O10 C46 -142.6(15)
N3 Ru2 O10 C46 -88.7(4)
O9 Ru2 O10 C46 2.4(4)
O12 Ru2 O10 C46 176.9(4)
O11 Ru2 O10 C46 85.5(4)
N1 Ru1 O3 C18 95.6(4)
N2 Ru1 O3 C18 173.8(4)
O5 Ru1 O3 C18 -72.7(19)
O6 Ru1 O3 C18 -87.1(4)
O4 Ru1 O3 C18 -3.0(4)
N4 Ru2 O9 C44 176.2(4)
N3 Ru2 O9 C44 97.7(4)
O12 Ru2 O9 C44 -61.3(13)
O11 Ru2 O9 C44 -83.9(4)
O10 Ru2 O9 C44 -0.7(4)
N1 Ru1 O6 C25 -102(3)
N2 Ru1 O6 C25 -86.2(4)
O3 Ru1 O6 C25 -175.4(4)
O5 Ru1 O6 C25 5.6(4)
O4 Ru1 O6 C25 93.1(4)
N4 Ru2 O12 C51 101.5(4)
N3 Ru2 O12 C51 -180.0(4)
O9 Ru2 O12 C51 -21.0(14)
O11 Ru2 O12 C51 1.4(4)
O10 Ru2 O12 C51 -81.9(4)
N1 Ru1 O5 C23 168.3(4)
N2 Ru1 O5 C23 90.0(4)
O3 Ru1 O5 C23 -23(2)
O6 Ru1 O5 C23 -9.1(4)
O4 Ru1 O5 C23 -93.2(4)
N4 Ru2 O11 C49 -97.6(4)
N3 Ru2 O11 C49 -172.9(12)
O9 Ru2 O11 C49 171.4(4)
O12 Ru2 O11 C49 -6.2(4)
O10 Ru2 O11 C49 78.4(4)
N1 Ru1 O4 C20 -89.2(4)
N2 Ru1 O4 C20 -102(3)
O3 Ru1 O4 C20 5.4(4)
O5 Ru1 O4 C20 -178.4(4)
O6 Ru1 O4 C20 90.1(4)
N3 Ru2 N4 C35 1.9(4)
O9 Ru2 N4 C35 -88.4(4)
O12 Ru2 N4 C35 96.8(4)
O11 Ru2 N4 C35 -172.2(4)
O10 Ru2 N4 C35 56.6(17)
N3 Ru2 N4 C42 -174.9(5)
O9 Ru2 N4 C42 94.8(5)
O12 Ru2 N4 C42 -80.0(5)
O11 Ru2 N4 C42 11.1(5)
O10 Ru2 N4 C42 -120.2(14)
N4 Ru2 N3 C34 -2.4(3)
O9 Ru2 N3 C34 89.6(4)
O12 Ru2 N3 C34 -92.6(4)
O11 Ru2 N3 C34 74.0(14)
O10 Ru2 N3 C34 -178.0(3)
N4 Ru2 N3 C27 -175.3(5)
O9 Ru2 N3 C27 -83.3(5)
O12 Ru2 N3 C27 94.5(5)
O11 Ru2 N3 C27 -98.8(14)
O10 Ru2 N3 C27 9.1(5)
N1 Ru1 N2 C9 1.7(4)
O3 Ru1 N2 C9 -92.7(4)
O5 Ru1 N2 C9 90.9(4)
O6 Ru1 N2 C9 -177.5(4)
O4 Ru1 N2 C9 14(3)
N1 Ru1 N2 C16 -177.9(5)
O3 Ru1 N2 C16 87.6(5)
O5 Ru1 N2 C16 -88.7(5)
O6 Ru1 N2 C16 2.8(5)
O4 Ru1 N2 C16 -165(3)
N2 Ru1 N1 C8 -2.3(4)
O3 Ru1 N1 C8 86.8(4)
O5 Ru1 N1 C8 -94.0(4)
O6 Ru1 N1 C8 13(3)
O4 Ru1 N1 C8 178.4(4)
N2 Ru1 N1 C1 175.3(5)
O3 Ru1 N1 C1 -95.6(5)
O5 Ru1 N1 C1 83.6(5)
O6 Ru1 N1 C1 -169(3)
O4 Ru1 N1 C1 -4.0(5)
Ru2 O11 C49 C50 7.1(7)
Ru2 O11 C49 C48 -173.0(3)
C35 N4 C42 C41 177.4(5)
Ru2 N4 C42 C41 -5.6(8)
C35 N4 C42 C37 -2.5(6)
Ru2 N4 C42 C37 174.5(4)
C34 N3 C27 C28 -177.8(5)
Ru2 N3 C27 C28 -4.6(8)
C34 N3 C27 C32 0.9(5)
Ru2 N3 C27 C32 174.1(4)
Ru2 O12 C51 C50 2.9(7)
Ru2 O12 C51 C52 -178.0(3)
C16 N2 C9 C8 178.8(4)
Ru1 N2 C9 C8 -0.9(6)
C16 N2 C9 C10 0.7(6)
Ru1 N2 C9 C10 -179.0(3)
C41 C42 C37 C38 0.7(8)
N4 C42 C37 C38 -179.3(5)
C41 C42 C37 C36 -177.0(5)
N4 C42 C37 C36 2.9(6)
C32 C27 C28 C29 -0.5(7)
N3 C27 C28 C29 178.0(5)
Ru2 O9 C44 C45 -0.8(7)
Ru2 O9 C44 C43 178.6(3)
C14 C15 C16 C11 -1.5(8)
C14 C15 C16 N2 -178.8(5)
C9 N2 C16 C15 176.1(5)
Ru1 N2 C16 C15 -4.3(8)
C9 N2 C16 C11 -1.5(6)
Ru1 N2 C16 C11 178.1(4)
Ru1 O3 C18 C19 0.2(7)
Ru1 O3 C18 C17 179.0(3)
C8 N1 C1 C2 176.4(5)
Ru1 N1 C1 C2 -1.3(8)
C8 N1 C1 C6 -1.2(6)
Ru1 N1 C1 C6 -179.0(4)
C27 C28 C29 C30 -0.1(8)
Ru1 O4 C20 C19 -5.1(7)
Ru1 O4 C20 C21 176.4(4)
C28 C27 C32 C31 0.8(8)
N3 C27 C32 C31 -178.0(4)
C28 C27 C32 C33 178.5(4)
N3 C27 C32 C33 -0.3(6)
C1 N1 C8 C9 -175.7(4)
Ru1 N1 C8 C9 2.5(6)
C1 N1 C8 C7 0.7(6)
Ru1 N1 C8 C7 178.9(3)
N2 C9 C8 N1 -1.0(7)
C10 C9 C8 N1 176.5(5)
N2 C9 C8 C7 -176.3(5)
C10 C9 C8 C7 1.3(11)
C42 N4 C35 C34 176.6(4)
Ru2 N4 C35 C34 -1.0(6)
C42 N4 C35 C36 1.1(6)
Ru2 N4 C35 C36 -176.6(3)
O12 C51 C50 C49 -4.2(9)
C52 C51 C50 C49 176.8(5)
O11 C49 C50 C51 -1.5(8)
C48 C49 C50 C51 178.6(5)
O3 C18 C19 C20 2.2(9)
C17 C18 C19 C20 -176.5(5)
O4 C20 C19 C18 0.6(9)
C21 C20 C19 C18 179.1(5)
C37 C42 C41 C40 -0.5(8)
N4 C42 C41 C40 179.6(5)
C31 C32 C33 O7 -3.1(10)
C27 C32 C33 O7 179.4(5)
C31 C32 C33 C34 177.1(5)
C27 C32 C33 C34 -0.3(5)
Ru2 O10 C46 C45 -2.6(7)
Ru2 O10 C46 C47 176.5(3)
C28 C29 C30 C31 0.6(8)
C16 C15 C14 C13 -0.1(8)
Ru1 O5 C23 C24 8.0(8)
Ru1 O5 C23 C22 -170.3(4)
C15 C16 C11 C12 1.6(8)
N2 C16 C11 C12 179.4(5)
C15 C16 C11 C10 -176.1(5)
N2 C16 C11 C10 1.7(6)
C2 C1 C6 C5 1.6(8)
N1 C1 C6 C5 179.4(5)
C2 C1 C6 C7 -176.5(5)
N1 C1 C6 C7 1.3(6)
C27 N3 C34 C35 177.5(4)
Ru2 N3 C34 C35 2.7(6)
C27 N3 C34 C33 -1.1(5)
Ru2 N3 C34 C33 -175.9(3)
N4 C35 C34 N3 -1.1(7)
C36 C35 C34 N3 173.1(5)
N4 C35 C34 C33 177.1(5)
C36 C35 C34 C33 -8.7(10)
O7 C33 C34 N3 -178.8(5)
C32 C33 C34 N3 0.9(5)
O7 C33 C34 C35 2.9(10)
C32 C33 C34 C35 -177.3(6)
C6 C1 C2 C3 -1.0(8)
N1 C1 C2 C3 -178.4(5)
C12 C11 C10 O2 0.8(10)
C16 C11 C10 O2 178.1(5)
C12 C11 C10 C9 -178.6(6)
C16 C11 C10 C9 -1.2(5)
N2 C9 C10 O2 -179.0(5)
C8 C9 C10 O2 3.3(10)
N2 C9 C10 C11 0.3(6)
C8 C9 C10 C11 -177.3(6)
C38 C37 C36 O8 1.2(10)
C42 C37 C36 O8 178.6(6)
C38 C37 C36 C35 -179.6(6)
C42 C37 C36 C35 -2.2(6)
N4 C35 C36 O8 179.9(5)
C34 C35 C36 O8 5.6(10)
N4 C35 C36 C37 0.7(6)
C34 C35 C36 C37 -173.6(6)
Ru1 O6 C25 C24 -0.4(7)
Ru1 O6 C25 C26 177.3(3)
C27 C32 C31 C30 -0.3(7)
C33 C32 C31 C30 -177.4(5)
C29 C30 C31 C32 -0.4(8)
C16 C11 C12 C13 -0.1(8)
C10 C11 C12 C13 177.0(5)
C1 C6 C7 O1 178.1(6)
C5 C6 C7 O1 0.4(11)
C1 C6 C7 C8 -0.9(6)
C5 C6 C7 C8 -178.7(6)
N1 C8 C7 O1 -178.9(6)
C9 C8 C7 O1 -3.6(11)
N1 C8 C7 C6 0.1(6)
C9 C8 C7 C6 175.4(6)
C42 C41 C40 C39 0.1(9)
C1 C2 C3 C4 -0.9(8)
O9 C44 C45 C46 1.4(9)
C43 C44 C45 C46 -178.0(5)
O10 C46 C45 C44 0.6(10)
C47 C46 C45 C44 -178.5(5)
O6 C25 C24 C23 -4.3(9)
C26 C25 C24 C23 178.0(5)
O5 C23 C24 C25 0.1(9)
C22 C23 C24 C25 178.3(5)
C11 C12 C13 C14 -1.5(8)
C15 C14 C13 C12 1.6(9)
C42 C37 C38 C39 -0.6(8)
C36 C37 C38 C39 176.6(6)
C1 C6 C5 C4 -0.2(9)
C7 C6 C5 C4 177.4(6)
C37 C38 C39 C40 0.2(9)
C41 C40 C39 C38 0.0(9)
C6 C5 C4 C3 -1.8(9)
C2 C3 C4 C5 2.4(9)

loop_
_platon_squeeze_void_nr
_platon_squeeze_void_average_x
_platon_squeeze_void_average_y
_platon_squeeze_void_average_z
_platon_squeeze_void_volume
_platon_squeeze_void_count_electrons
_platon_squeeze_void_content
1 0.000 0.500 1.000 113 28 ' '
